data_4034270
loop_
_publ_author_name
'Zhao, Erbao'
'Zhou, Feilong'
'Zhao, Yujun'

_publ_section_title
;
 Lewis Acids Promoted 3 + 2 Cycloaddition of Oxaziridines and Cyclic
 Allylic Alcohols through Carbonyl Imine Intermediates.
;
_journal_issue 7
_journal_name_full 'The Journal of organic chemistry'
_journal_page_first 4282
_journal_page_last 4293
_journal_paper_doi 10.1021/acs.joc.9b00246
_journal_volume 84
_journal_year 2019
_chemical_formula_moiety 'C27 H26 Cl N O3 S'
_chemical_formula_sum 'C27 H26 Cl N O3 S'
_chemical_formula_weight 480.00
_space_group_crystal_system monoclinic
_space_group_IT_number 14
_space_group_name_Hall '-P 2ybc'
_space_group_name_H-M_alt 'P 1 21/c 1'
_atom_sites_solution_hydrogens geom
_atom_sites_solution_primary dual
_audit_creation_date 2018-06-13
_audit_creation_method
;
Olex2 1.2
(compiled 2018.05.29 svn.r3508 for OlexSys, GUI svn.r5506)
;
_cell_angle_alpha 90
_cell_angle_beta 98.619(9)
_cell_angle_gamma 90
_cell_formula_units_Z 4
_cell_length_a 9.816(4)
_cell_length_b 17.033(7)
_cell_length_c 14.307(6)
_cell_measurement_reflns_used 1359
_cell_measurement_temperature 173
_cell_measurement_theta_max 22.77
_cell_measurement_theta_min 2.39
_cell_volume 2365.1(17)
_computing_cell_refinement 'SAINT v8.34A (Bruker, 2013)'
_computing_data_reduction 'SAINT v8.34A (Bruker, 2013)'
_computing_molecular_graphics 'Olex2 (Dolomanov et al., 2009)'
_computing_publication_material 'Olex2 (Dolomanov et al., 2009)'
_computing_structure_refinement 'ShelXL (Sheldrick, 2015)'
_computing_structure_solution 'ShelXT (Sheldrick, 2015)'
_diffrn_ambient_temperature 173
_diffrn_measured_fraction_theta_full 0.994
_diffrn_measured_fraction_theta_max 0.986
_diffrn_measurement_device_type 'Bruker APEX-II CCD'
_diffrn_measurement_method '\f and \w scans'
_diffrn_radiation_type MoK\a
_diffrn_radiation_wavelength 0.71073
_diffrn_reflns_av_R_equivalents 0.0565
_diffrn_reflns_av_unetI/netI 0.0618
_diffrn_reflns_Laue_measured_fraction_full 0.994
_diffrn_reflns_Laue_measured_fraction_max 0.986
_diffrn_reflns_limit_h_max 9
_diffrn_reflns_limit_h_min -12
_diffrn_reflns_limit_k_max 21
_diffrn_reflns_limit_k_min -21
_diffrn_reflns_limit_l_max 17
_diffrn_reflns_limit_l_min -17
_diffrn_reflns_number 15409
_diffrn_reflns_point_group_measured_fraction_full 0.994
_diffrn_reflns_point_group_measured_fraction_max 0.986
_diffrn_reflns_theta_full 25.242
_diffrn_reflns_theta_max 26.418
_diffrn_reflns_theta_min 1.871
_diffrn_standards_number 0
_exptl_absorpt_coefficient_mu 0.280
_exptl_absorpt_correction_T_max 0.7454
_exptl_absorpt_correction_T_min 0.5726
_exptl_absorpt_correction_type multi-scan
_exptl_absorpt_process_details
'SADABS-2014/5 (Bruker,2014/5) was used for absorption correction. wR2(int) was 0.0833 before and 0.0606 after correction. The Ratio of minimum to maximum transmission is 0.7682. The \l/2 correction factor is 0.00150.'
_exptl_crystal_colour colourless
_exptl_crystal_colour_primary colourless
_exptl_crystal_density_diffrn 1.348
_exptl_crystal_description block
_exptl_crystal_F_000 1008
_exptl_crystal_size_max 0.19
_exptl_crystal_size_mid 0.12
_exptl_crystal_size_min 0.08
_refine_diff_density_max 0.275
_refine_diff_density_min -0.398
_refine_diff_density_rms 0.066
_refine_ls_extinction_method none
_refine_ls_goodness_of_fit_ref 1.018
_refine_ls_hydrogen_treatment constr
_refine_ls_matrix_type full
_refine_ls_number_parameters 300
_refine_ls_number_reflns 4799
_refine_ls_number_restraints 0
_refine_ls_restrained_S_all 1.018
_refine_ls_R_factor_all 0.0740
_refine_ls_R_factor_gt 0.0488
_refine_ls_shift/su_max 0.001
_refine_ls_shift/su_mean 0.000
_refine_ls_structure_factor_coef Fsqd
_refine_ls_weighting_details 'w=1/[\s^2^(Fo^2^)+(0.0820P)^2^] where P=(Fo^2^+2Fc^2^)/3'
_refine_ls_weighting_scheme calc
_refine_ls_wR_factor_gt 0.1308
_refine_ls_wR_factor_ref 0.1469
_reflns_Friedel_coverage 0.000
_reflns_number_gt 3447
_reflns_number_total 4799
_reflns_threshold_expression 'I > 2\s(I)'
_cod_data_source_file jo9b00246_si_004.cif
_cod_data_source_block mo_20180619_0m
_cod_original_cell_volume 2364.9(18)
_cod_database_code 4034270
_shelx_shelxl_version_number 2014/7
_shelx_space_group_comment
;
The symmetry employed for this shelxl refinement is uniquely defined
by the following loop, which should always be used as a source of
symmetry information in preference to the above space-group names.
They are only intended as comments.
;
_shelx_estimated_absorpt_t_max 0.978
_shelx_estimated_absorpt_t_min 0.949
_olex2_refinement_description
;
1. Fixed Uiso
 At 1.2 times of:
  All C(H) groups, All C(H,H) groups
 At 1.5 times of:
  All C(H,H,H) groups
2.a Ternary CH refined with riding coordinates:
 C11(H11), C12(H12), C13(H13)
2.b Secondary CH2 refined with riding coordinates:
 C9(H9A,H9B), C10(H10A,H10B)
2.c Aromatic/amide H refined with riding coordinates:
 C1(H1), C2(H2), C4(H4), C5(H5), C8(H8), C15(H15), C16(H16), C18(H18),
 C19(H19), C22(H22), C23(H23), C25(H25), C26(H26)
2.d Idealised Me refined as rotating group:
 C20(H20A,H20B,H20C), C27(H27A,H27B,H27C)
;
_olex2_submission_special_instructions 'No special instructions were received'

loop_
_space_group_symop_operation_xyz
'x, y, z'
'-x, y+1/2, -z+1/2'
'-x, -y, -z'
'x, -y-1/2, z-1/2'

loop_
_atom_site_label
_atom_site_type_symbol
_atom_site_fract_x
_atom_site_fract_y
_atom_site_fract_z
_atom_site_U_iso_or_equiv
_atom_site_adp_type
_atom_site_occupancy
_atom_site_site_symmetry_order
_atom_site_calc_flag
_atom_site_refinement_flags_posn
Cl1 Cl 0.79551(7) 0.33660(4) 0.95738(6) 0.0492(2) Uani 1 1 d .
S1 S 0.02131(7) 0.35959(4) 0.65488(4) 0.02949(18) Uani 1 1 d .
O1 O 0.06188(18) 0.50272(10) 0.61621(11) 0.0313(4) Uani 1 1 d .
O2 O -0.12107(19) 0.38038(12) 0.63332(12) 0.0403(5) Uani 1 1 d .
O3 O 0.0688(2) 0.28502(10) 0.62729(12) 0.0402(5) Uani 1 1 d .
N1 N 0.1051(2) 0.42355(11) 0.59604(13) 0.0272(5) Uani 1 1 d .
C1 C 0.5700(3) 0.45652(16) 0.74881(18) 0.0347(6) Uani 1 1 d .
H1 H 0.5766 0.4709 0.6855 0.042 Uiso 1 1 calc R
C2 C 0.6751(3) 0.41235(16) 0.79941(19) 0.0378(6) Uani 1 1 d .
H2 H 0.7525 0.3968 0.7712 0.045 Uiso 1 1 calc R
C3 C 0.6651(3) 0.39137(15) 0.89177(19) 0.0346(6) Uani 1 1 d .
C4 C 0.5514(3) 0.41201(15) 0.93218(18) 0.0340(6) Uani 1 1 d .
H4 H 0.5436 0.3960 0.9948 0.041 Uiso 1 1 calc R
C5 C 0.4483(3) 0.45642(15) 0.88030(16) 0.0331(6) Uani 1 1 d .
H5 H 0.3703 0.4711 0.9084 0.040 Uiso 1 1 calc R
C6 C 0.4559(3) 0.48019(14) 0.78803(16) 0.0286(5) Uani 1 1 d .
C7 C 0.3430(3) 0.52811(14) 0.73493(16) 0.0304(6) Uani 1 1 d .
C8 C 0.2820(3) 0.58464(15) 0.77735(18) 0.0382(6) Uani 1 1 d .
H8 H 0.3140 0.5934 0.8425 0.046 Uiso 1 1 calc R
C9 C 0.1665(3) 0.63616(16) 0.73101(19) 0.0430(7) Uani 1 1 d .
H9A H 0.1836 0.6909 0.7528 0.052 Uiso 1 1 calc R
H9B H 0.0788 0.6187 0.7505 0.052 Uiso 1 1 calc R
C10 C 0.1533(3) 0.63356(15) 0.62370(19) 0.0407(7) Uani 1 1 d .
H10A H 0.0620 0.6544 0.5959 0.049 Uiso 1 1 calc R
H10B H 0.2248 0.6676 0.6028 0.049 Uiso 1 1 calc R
C11 C 0.1691(3) 0.55091(15) 0.58803(17) 0.0333(6) Uani 1 1 d .
H11 H 0.1616 0.5512 0.5175 0.040 Uiso 1 1 calc R
C12 C 0.3007(3) 0.50923(14) 0.63088(16) 0.0287(6) Uani 1 1 d .
H12 H 0.3772 0.5232 0.5949 0.034 Uiso 1 1 calc R
C13 C 0.2604(3) 0.42149(14) 0.61361(15) 0.0261(5) Uani 1 1 d .
H13 H 0.2932 0.3900 0.6716 0.031 Uiso 1 1 calc R
C14 C 0.3145(3) 0.38637(14) 0.52928(16) 0.0257(5) Uani 1 1 d .
C15 C 0.4286(3) 0.33782(14) 0.54208(17) 0.0325(6) Uani 1 1 d .
H15 H 0.4721 0.3261 0.6044 0.039 Uiso 1 1 calc R
C16 C 0.4806(3) 0.30595(16) 0.46551(18) 0.0360(6) Uani 1 1 d .
H16 H 0.5603 0.2736 0.4762 0.043 Uiso 1 1 calc R
C17 C 0.4183(3) 0.32050(15) 0.37361(17) 0.0327(6) Uani 1 1 d .
C18 C 0.3062(3) 0.37091(14) 0.36063(17) 0.0317(6) Uani 1 1 d .
H18 H 0.2645 0.3837 0.2982 0.038 Uiso 1 1 calc R
C19 C 0.2537(3) 0.40309(15) 0.43667(16) 0.0300(6) Uani 1 1 d .
H19 H 0.1758 0.4368 0.4258 0.036 Uiso 1 1 calc R
C20 C 0.4667(3) 0.28087(18) 0.28995(19) 0.0455(7) Uani 1 1 d .
H20A H 0.4183 0.2308 0.2773 0.068 Uiso 1 1 calc GR
H20B H 0.5661 0.2713 0.3040 0.068 Uiso 1 1 calc GR
H20C H 0.4471 0.3148 0.2343 0.068 Uiso 1 1 calc GR
C21 C 0.0734(3) 0.37142(14) 0.77806(16) 0.0274(5) Uani 1 1 d .
C22 C 0.1297(3) 0.30773(16) 0.83004(17) 0.0349(6) Uani 1 1 d .
H22 H 0.1434 0.2594 0.7997 0.042 Uiso 1 1 calc R
C23 C 0.1659(3) 0.31537(16) 0.92725(17) 0.0367(6) Uani 1 1 d .
H23 H 0.2013 0.2713 0.9637 0.044 Uiso 1 1 calc R
C24 C 0.1511(3) 0.38642(16) 0.97189(17) 0.0320(6) Uani 1 1 d .
C25 C 0.0955(3) 0.44969(15) 0.91785(17) 0.0328(6) Uani 1 1 d .
H25 H 0.0857 0.4988 0.9475 0.039 Uiso 1 1 calc R
C26 C 0.0542(3) 0.44217(15) 0.82171(16) 0.0300(6) Uani 1 1 d .
H26 H 0.0130 0.4852 0.7858 0.036 Uiso 1 1 calc R
C27 C 0.1947(4) 0.39430(18) 1.07737(18) 0.0474(8) Uani 1 1 d .
H27A H 0.1515 0.3526 1.1100 0.071 Uiso 1 1 calc GR
H27B H 0.1657 0.4456 1.0984 0.071 Uiso 1 1 calc GR
H27C H 0.2952 0.3898 1.0921 0.071 Uiso 1 1 calc GR

loop_
_atom_site_aniso_label
_atom_site_aniso_U_11
_atom_site_aniso_U_22
_atom_site_aniso_U_33
_atom_site_aniso_U_23
_atom_site_aniso_U_13
_atom_site_aniso_U_12
Cl1 0.0292(4) 0.0442(4) 0.0705(5) 0.0011(4) -0.0042(3) 0.0040(3)
S1 0.0298(4) 0.0335(3) 0.0254(3) 0.0004(2) 0.0049(2) -0.0019(3)
O1 0.0298(10) 0.0283(9) 0.0354(9) 0.0015(7) 0.0039(8) 0.0054(7)
O2 0.0260(11) 0.0610(12) 0.0329(9) 0.0069(9) 0.0014(8) -0.0022(9)
O3 0.0548(13) 0.0309(10) 0.0366(9) -0.0045(8) 0.0127(9) -0.0035(9)
N1 0.0275(12) 0.0282(10) 0.0263(10) 0.0008(8) 0.0056(8) 0.0023(9)
C1 0.0280(15) 0.0429(15) 0.0340(13) -0.0062(11) 0.0075(11) -0.0067(12)
C2 0.0243(15) 0.0424(15) 0.0480(15) -0.0111(13) 0.0096(12) -0.0032(12)
C3 0.0215(14) 0.0339(14) 0.0465(15) -0.0080(12) -0.0003(11) -0.0029(11)
C4 0.0311(15) 0.0374(14) 0.0321(13) -0.0036(11) -0.0001(11) -0.0016(12)
C5 0.0251(14) 0.0430(15) 0.0308(12) -0.0070(11) 0.0027(10) -0.0003(12)
C6 0.0243(14) 0.0328(13) 0.0280(11) -0.0070(10) 0.0013(10) -0.0041(11)
C7 0.0293(15) 0.0324(13) 0.0288(12) -0.0019(10) 0.0019(10) -0.0033(11)
C8 0.0426(17) 0.0370(14) 0.0328(13) -0.0067(11) -0.0013(12) 0.0026(13)
C9 0.0469(19) 0.0344(15) 0.0469(16) -0.0061(12) 0.0042(14) 0.0069(13)
C10 0.0462(19) 0.0305(14) 0.0445(15) 0.0047(12) 0.0039(13) 0.0035(13)
C11 0.0367(16) 0.0323(13) 0.0308(12) 0.0057(10) 0.0049(11) -0.0009(12)
C12 0.0304(15) 0.0304(13) 0.0252(11) 0.0006(10) 0.0031(10) -0.0024(11)
C13 0.0245(14) 0.0313(13) 0.0219(11) 0.0022(9) 0.0017(9) -0.0003(10)
C14 0.0249(14) 0.0255(12) 0.0267(11) -0.0009(9) 0.0032(10) -0.0016(10)
C15 0.0313(15) 0.0331(13) 0.0315(12) -0.0006(11) -0.0010(11) 0.0009(11)
C16 0.0287(16) 0.0365(14) 0.0427(14) -0.0043(12) 0.0047(12) 0.0050(12)
C17 0.0319(15) 0.0325(14) 0.0358(13) -0.0037(11) 0.0118(11) -0.0058(11)
C18 0.0350(16) 0.0339(14) 0.0261(12) 0.0006(10) 0.0044(11) -0.0042(12)
C19 0.0274(14) 0.0328(13) 0.0296(12) 0.0010(10) 0.0034(10) 0.0030(11)
C20 0.0454(19) 0.0517(18) 0.0424(15) -0.0126(13) 0.0162(13) 0.0009(14)
C21 0.0262(14) 0.0324(13) 0.0242(11) 0.0027(9) 0.0059(10) 0.0014(11)
C22 0.0358(16) 0.0343(13) 0.0348(13) 0.0034(11) 0.0053(11) 0.0083(12)
C23 0.0374(17) 0.0386(15) 0.0334(13) 0.0080(11) 0.0028(11) 0.0087(12)
C24 0.0247(14) 0.0423(14) 0.0286(12) 0.0042(11) 0.0031(10) -0.0019(11)
C25 0.0332(16) 0.0363(14) 0.0303(12) -0.0011(11) 0.0098(11) 0.0001(12)
C26 0.0299(15) 0.0317(13) 0.0300(12) 0.0063(10) 0.0095(10) 0.0033(11)
C27 0.058(2) 0.0508(18) 0.0304(13) 0.0038(12) -0.0046(13) -0.0017(15)

loop_
_atom_type_symbol
_atom_type_description
_atom_type_scat_dispersion_real
_atom_type_scat_dispersion_imag
_atom_type_scat_source
C C 0.0033 0.0016 'International Tables Vol C Tables 4.2.6.8 and 6.1.1.4'
H H 0.0000 0.0000 'International Tables Vol C Tables 4.2.6.8 and 6.1.1.4'
Cl Cl 0.1484 0.1585 'International Tables Vol C Tables 4.2.6.8 and 6.1.1.4'
N N 0.0061 0.0033 'International Tables Vol C Tables 4.2.6.8 and 6.1.1.4'
O O 0.0106 0.0060 'International Tables Vol C Tables 4.2.6.8 and 6.1.1.4'
S S 0.1246 0.1234 'International Tables Vol C Tables 4.2.6.8 and 6.1.1.4'

loop_
_geom_angle_atom_site_label_1
_geom_angle_atom_site_label_2
_geom_angle_atom_site_label_3
_geom_angle
O2 S1 N1 105.64(11)
O2 S1 C21 108.27(11)
O3 S1 O2 120.64(12)
O3 S1 N1 103.60(11)
O3 S1 C21 108.57(11)
N1 S1 C21 109.71(11)
C11 O1 N1 103.04(17)
O1 N1 S1 108.95(14)
O1 N1 C13 107.82(17)
C13 N1 S1 117.62(15)
C2 C1 H1 119.0
C6 C1 H1 119.0
C6 C1 C2 121.9(2)
C1 C2 H2 120.5
C3 C2 C1 118.9(3)
C3 C2 H2 120.5
C2 C3 Cl1 120.1(2)
C4 C3 Cl1 119.2(2)
C4 C3 C2 120.8(3)
C3 C4 H4 120.4
C3 C4 C5 119.1(2)
C5 C4 H4 120.4
C4 C5 H5 119.1
C4 C5 C6 121.8(3)
C6 C5 H5 119.1
C1 C6 C5 117.4(2)
C1 C6 C7 122.5(2)
C5 C6 C7 120.1(2)
C6 C7 C12 117.2(2)
C8 C7 C6 121.1(2)
C8 C7 C12 121.7(2)
C7 C8 H8 117.2
C7 C8 C9 125.6(2)
C9 C8 H8 117.2
C8 C9 H9A 109.3
C8 C9 H9B 109.3
C8 C9 C10 111.8(2)
H9A C9 H9B 107.9
C10 C9 H9A 109.3
C10 C9 H9B 109.3
C9 C10 H10A 109.3
C9 C10 H10B 109.3
H10A C10 H10B 107.9
C11 C10 C9 111.7(2)
C11 C10 H10A 109.3
C11 C10 H10B 109.3
O1 C11 C10 108.7(2)
O1 C11 H11 109.8
O1 C11 C12 103.52(19)
C10 C11 H11 109.8
C10 C11 C12 115.0(2)
C12 C11 H11 109.8
C7 C12 C11 112.8(2)
C7 C12 H12 109.8
C7 C12 C13 112.61(19)
C11 C12 H12 109.8
C11 C12 C13 101.76(19)
C13 C12 H12 109.8
N1 C13 C12 103.35(19)
N1 C13 H13 110.0
N1 C13 C14 110.05(18)
C12 C13 H13 110.0
C14 C13 C12 113.29(19)
C14 C13 H13 110.0
C15 C14 C13 120.3(2)
C15 C14 C19 118.0(2)
C19 C14 C13 121.6(2)
C14 C15 H15 119.5
C14 C15 C16 121.1(2)
C16 C15 H15 119.5
C15 C16 H16 119.4
C17 C16 C15 121.1(2)
C17 C16 H16 119.4
C16 C17 C20 121.7(2)
C18 C17 C16 117.8(2)
C18 C17 C20 120.5(2)
C17 C18 H18 119.3
C19 C18 C17 121.4(2)
C19 C18 H18 119.3
C14 C19 H19 119.7
C18 C19 C14 120.5(2)
C18 C19 H19 119.7
C17 C20 H20A 109.5
C17 C20 H20B 109.5
C17 C20 H20C 109.5
H20A C20 H20B 109.5
H20A C20 H20C 109.5
H20B C20 H20C 109.5
C22 C21 S1 118.58(19)
C22 C21 C26 120.7(2)
C26 C21 S1 120.65(18)
C21 C22 H22 120.4
C21 C22 C23 119.1(2)
C23 C22 H22 120.4
C22 C23 H23 119.5
C24 C23 C22 121.0(2)
C24 C23 H23 119.5
C23 C24 C25 118.7(2)
C23 C24 C27 120.3(2)
C25 C24 C27 121.0(2)
C24 C25 H25 119.5
C26 C25 C24 121.0(2)
C26 C25 H25 119.5
C21 C26 H26 120.3
C25 C26 C21 119.4(2)
C25 C26 H26 120.3
C24 C27 H27A 109.5
C24 C27 H27B 109.5
C24 C27 H27C 109.5
H27A C27 H27B 109.5
H27A C27 H27C 109.5
H27B C27 H27C 109.5

loop_
_geom_bond_atom_site_label_1
_geom_bond_atom_site_label_2
_geom_bond_distance
Cl1 C3 1.740(3)
S1 O2 1.430(2)
S1 O3 1.4288(19)
S1 N1 1.667(2)
S1 C21 1.771(2)
O1 N1 1.455(3)
O1 C11 1.439(3)
N1 C13 1.508(3)
C1 H1 0.9500
C1 C2 1.389(4)
C1 C6 1.386(4)
C2 H2 0.9500
C2 C3 1.386(4)
C3 C4 1.378(4)
C4 H4 0.9500
C4 C5 1.386(4)
C5 H5 0.9500
C5 C6 1.393(3)
C6 C7 1.490(3)
C7 C8 1.328(4)
C7 C12 1.519(3)
C8 H8 0.9500
C8 C9 1.507(4)
C9 H9A 0.9900
C9 H9B 0.9900
C9 C10 1.522(4)
C10 H10A 0.9900
C10 H10B 0.9900
C10 C11 1.513(4)
C11 H11 1.0000
C11 C12 1.520(4)
C12 H12 1.0000
C12 C13 1.556(3)
C13 H13 1.0000
C13 C14 1.512(3)
C14 C15 1.382(4)
C14 C19 1.398(3)
C15 H15 0.9500
C15 C16 1.387(4)
C16 H16 0.9500
C16 C17 1.387(4)
C17 C18 1.386(4)
C17 C20 1.511(3)
C18 H18 0.9500
C18 C19 1.385(3)
C19 H19 0.9500
C20 H20A 0.9800
C20 H20B 0.9800
C20 H20C 0.9800
C21 C22 1.383(3)
C21 C26 1.383(3)
C22 H22 0.9500
C22 C23 1.389(4)
C23 H23 0.9500
C23 C24 1.386(4)
C24 C25 1.389(4)
C24 C27 1.512(3)
C25 H25 0.9500
C25 C26 1.380(3)
C26 H26 0.9500
C27 H27A 0.9800
C27 H27B 0.9800
C27 H27C 0.9800
